data_2103205
loop_
_publ_author_name
'Marsh, Richard E.'
'Kapon, Moshe'
'Hu, Shengzhi'
'Herbstein, Frank H.'

_publ_section_title
;
 Some 60 new space-group corrections
;
_journal_issue 1
_journal_name_full 'Acta Crystallographica Section B'
_journal_page_first 62
_journal_page_last 77
_journal_paper_doi 10.1107/S0108768101017128
_journal_volume 58
_journal_year 2002
_chemical_formula_sum 'C36 H54 O12'
_chemical_name_systematic ' Hexa-t-butyl 1,2,4,5-benzenehexacarboxylate'
_space_group_IT_number 15
_symmetry_cell_setting monoclinic
_symmetry_space_group_name_Hall '-C 2yc'
_symmetry_space_group_name_H-M 'C 1 2/c 1'
_cell_angle_alpha 90.00
_cell_angle_beta 92.98
_cell_angle_gamma 90.00
_cell_formula_units_Z 4
_cell_length_a 16.632
_cell_length_b 14.074
_cell_length_c 16.872
_cell_volume 3944.036
_cod_data_source_file bm0047.cif
_cod_data_source_block CSD_CIF_Table_44S
_cod_original_sg_symbol_H-M ' C2/c  '
_cod_original_formula_sum ' C36 H54 O12'
_cod_database_code 2103205

loop_
_symmetry_equiv_pos_as_xyz
'x, y, z'
'-x, y, -z+1/2'
'x+1/2, y+1/2, z'
'-x+1/2, y+1/2, -z+1/2'
'-x, -y, -z'
'x, -y, z-1/2'
'-x+1/2, -y+1/2, -z'
'x+1/2, -y+1/2, z-1/2'

loop_
_atom_site_label
_atom_site_fract_x
_atom_site_fract_y
_atom_site_fract_z
_atom_site_type_symbol
O1 .3752 .2886 .1571 O
O2 .5092 .2560 .1599 O
O5 .6986 .5072 .3508 O
O6 .6088 .4684 .4418 O
O7 .5832 .6782 .3765 O
O8 .5933 .7110 .2463 O
C1 .4696 .3974 .2183 C
C3 .5628 .4832 .3088 C
C4 .5325 .5678 .2786 C
C7 .4440 .3065 .1760 C
C8 .5042 .1730 .1042 C
C9 .4729 .2072 .0220 C
C10 .5925 .1410 .1055 C
C11 .4478 .0976 .1397 C
C17 .6329 .4866 .3696 C
C18 .6653 .4754 .5146 C
C19 .6090 .4560 .5812 C
C20 .7306 .3974 .5072 C
C21 .7002 .5778 .5174 C
C22 .5718 .6608 .3069 C
C23 .6480 .7977 .2590 C
C24 .6536 .8302 .1720 C
C25 .7306 .7566 .2950 C
C26 .6108 .8706 .3128 C
H1 .470 .155 -.014 H
H2 .421 .234 .026 H
H3 .508 .254 .003 H
H4 .597 .087 .072 H
H5 .625 .190 .088 H
H6 .610 .124 .158 H
H7 .444 .044 .106 H
H8 .470 .079 .190 H
H9 .397 .124 .145 H
H19 .638 .458 .631 H
H20 .568 .502 .580 H
H21 .586 .396 .574 H
H22 .767 .400 .552 H
H23 .706 .336 .504 H
H24 .759 .409 .461 H
H25 .736 .584 .562 H
H26 .728 .590 .471 H
H27 .658 .622 .520 H
H28 .686 .884 .170 H
H29 .676 .781 .142 H
H30 .602 .844 .150 H
H31 .767 .807 .304 H
H32 .722 .725 .344 H
H33 .752 .714 .258 H
H34 .645 .924 .320 H
H35 .560 .890 .290 H
H36 .604 .843 .362 H

loop_
_atom_type_symbol
C
O
